data_7154197
loop_
_publ_author_name
'Urvashi, ?'
'Rastogi, Gaurav K.'
'Ginotra, Sandeep K.'
'Agarwal, Alka'
'Tandon, Vibha'

_publ_section_title
;
 An expedient approach to 1,2-dihydroisoquinoline derivatives via cobalt
 catalysed 6-endo dig cyclization followed by Mannich condensation of
 o-alkynylarylaldimines.
;
_journal_issue 4
_journal_name_full 'Organic &amp; biomolecular chemistry'
_journal_page_first 1000
_journal_page_last 1007
_journal_paper_doi 10.1039/c4ob02036g
_journal_volume 13
_journal_year 2015
_chemical_formula_moiety 'C25 H20 Cl F2 N O2'
_chemical_formula_sum 'C25 H20 Cl F2 N O2'
_chemical_formula_weight 439.87
_chemical_name_systematic
;
?
;
_space_group_IT_number 14
_symmetry_cell_setting monoclinic
_symmetry_space_group_name_Hall '-P 2yn'
_symmetry_space_group_name_H-M 'P 1 21/n 1'
_atom_sites_solution_hydrogens geom
_atom_sites_solution_primary direct
_atom_sites_solution_secondary difmap
_audit_creation_method SHELXL-97
_cell_angle_alpha 90.00
_cell_angle_beta 95.125(6)
_cell_angle_gamma 90.00
_cell_formula_units_Z 4
_cell_length_a 8.5989(6)
_cell_length_b 16.1254(13)
_cell_length_c 15.4619(10)
_cell_measurement_reflns_used 3575
_cell_measurement_temperature 293
_cell_measurement_theta_max 29.0873
_cell_measurement_theta_min 3.0865
_cell_volume 2135.4(3)
_computing_structure_refinement 'SHELXL-97 (Sheldrick, 1997)'
_diffrn_ambient_temperature 293(2)
_diffrn_measured_fraction_theta_full 0.980
_diffrn_measured_fraction_theta_max 0.980
_diffrn_measurement_device_type 'Xcalibur, Sapphire3'
_diffrn_measurement_method multi-scan
_diffrn_radiation_monochromator graphite
_diffrn_radiation_source 'fine-focus sealed tube'
_diffrn_radiation_type MoK\a
_diffrn_radiation_wavelength 0.71073
_diffrn_reflns_av_R_equivalents 0.0217
_diffrn_reflns_av_sigmaI/netI 0.0323
_diffrn_reflns_limit_h_max 11
_diffrn_reflns_limit_h_min -11
_diffrn_reflns_limit_k_max 19
_diffrn_reflns_limit_k_min -22
_diffrn_reflns_limit_l_max 19
_diffrn_reflns_limit_l_min -21
_diffrn_reflns_number 13278
_diffrn_reflns_theta_full 29.15
_diffrn_reflns_theta_max 29.15
_diffrn_reflns_theta_min 3.09
_diffrn_standards_decay_% 0
_diffrn_standards_interval_count 0
_diffrn_standards_interval_time 0
_diffrn_standards_number 0
_exptl_absorpt_coefficient_mu 0.218
_exptl_absorpt_correction_T_max 0.979
_exptl_absorpt_correction_T_min 0.949
_exptl_absorpt_correction_type multi-scan
_exptl_absorpt_process_details CrysAlisPro
_exptl_crystal_colour White
_exptl_crystal_density_diffrn 1.368
_exptl_crystal_density_method 'not measured'
_exptl_crystal_description Block
_exptl_crystal_F_000 912
_exptl_crystal_size_max .30
_exptl_crystal_size_mid .20
_exptl_crystal_size_min .10
_refine_diff_density_max 1.00
_refine_diff_density_min -0.269
_refine_diff_density_rms 1.00
_refine_ls_extinction_method none
_refine_ls_goodness_of_fit_ref 1.041
_refine_ls_hydrogen_treatment constr
_refine_ls_matrix_type full
_refine_ls_number_parameters 280
_refine_ls_number_reflns 5761
_refine_ls_number_restraints 0
_refine_ls_restrained_S_all 1.041
_refine_ls_R_factor_all 0.0708
_refine_ls_R_factor_gt 0.0504
_refine_ls_shift/su_max 0.000
_refine_ls_shift/su_mean 0.000
_refine_ls_structure_factor_coef Fsqd
_refine_ls_weighting_details 'calc w=1/[\s^2^(Fo^2^)+(0.0415P)^2^+0.7874P] where P=(Fo^2^+2Fc^2^)/3'
_refine_ls_weighting_scheme calc
_refine_ls_wR_factor_gt 0.1069
_refine_ls_wR_factor_ref 0.1168
_reflns_number_gt 3824
_reflns_number_total 5761
_reflns_threshold_expression >2sigma(I)
_cod_data_source_file c4ob02036g2.cif
_cod_data_source_block shelxl
_cod_depositor_comments 'Adding full bibliography for 7154197.cif.'
_cod_original_sg_symbol_H-M 'P 21/n'
_cod_database_code 7154197

loop_
_symmetry_equiv_pos_as_xyz
'x, y, z'
'-x+1/2, y+1/2, -z+1/2'
'-x, -y, -z'
'x-1/2, -y-1/2, z-1/2'

loop_
_atom_site_label
_atom_site_type_symbol
_atom_site_fract_x
_atom_site_fract_y
_atom_site_fract_z
_atom_site_U_iso_or_equiv
_atom_site_adp_type
_atom_site_occupancy
_atom_site_symmetry_multiplicity
_atom_site_calc_flag
_atom_site_refinement_flags
Cl1 Cl 0.29939(6) -0.06822(4) 0.35579(4) 0.05806(17) Uani 1 1 d .
F1 F 0.39133(17) 0.40159(9) 0.39664(10) 0.0787(4) Uani 1 1 d .
O2 O 0.76745(18) -0.18854(9) 0.00329(9) 0.0570(4) Uani 1 1 d .
F2 F 0.83349(18) -0.09632(11) 0.51092(9) 0.0841(5) Uani 1 1 d .
O1 O 0.01770(19) 0.16372(13) 0.31198(11) 0.0798(6) Uani 1 1 d .
N2 N 0.45376(16) 0.06115(8) 0.25401(9) 0.0332(3) Uani 1 1 d .
C6' C 0.7072(2) 0.04350(12) 0.33738(12) 0.0415(4) Uani 1 1 d .
H6' H 0.7484 0.0848 0.3042 0.050 Uiso 1 1 calc R
C2' C 0.4922(2) -0.03773(11) 0.37406(11) 0.0382(4) Uani 1 1 d .
C1 C 0.33521(19) 0.12070(11) 0.27883(11) 0.0348(4) Uani 1 1 d .
H1 H 0.3053 0.1063 0.3366 0.042 Uiso 1 1 calc R
C10 C 0.4960(2) 0.22822(11) 0.21550(12) 0.0378(4) Uani 1 1 d .
C2" C 0.5292(2) -0.06771(11) 0.14281(11) 0.0395(4) Uani 1 1 d .
H2" H 0.4511 -0.0753 0.1800 0.047 Uiso 1 1 calc R
C9 C 0.40115(19) 0.20760(11) 0.28128(11) 0.0358(4) Uani 1 1 d .
C3 C 0.52729(19) 0.08280(11) 0.17852(11) 0.0338(4) Uani 1 1 d .
C1' C 0.55044(19) 0.02335(10) 0.32224(10) 0.0324(4) Uani 1 1 d .
C5" C 0.7552(2) -0.04628(12) 0.03037(12) 0.0464(5) Uani 1 1 d .
H5" H 0.8300 -0.0387 -0.0088 0.056 Uiso 1 1 calc R
C4" C 0.7009(2) -0.12523(12) 0.04570(11) 0.0409(4) Uani 1 1 d .
C5 C 0.5530(2) 0.30912(12) 0.21251(14) 0.0493(5) Uani 1 1 d .
H5 H 0.6144 0.3241 0.1685 0.059 Uiso 1 1 calc R
C1" C 0.5854(2) 0.01174(11) 0.13063(10) 0.0346(4) Uani 1 1 d .
C4 C 0.5378(2) 0.16312(11) 0.15667(11) 0.0387(4) Uani 1 1 d .
H4 H 0.5721 0.1773 0.1033 0.046 Uiso 1 1 calc R
C3' C 0.5867(3) -0.07739(13) 0.43850(12) 0.0494(5) Uani 1 1 d .
H3' H 0.5465 -0.1175 0.4735 0.059 Uiso 1 1 calc R
C3" C 0.5857(2) -0.13589(12) 0.10144(12) 0.0424(4) Uani 1 1 d .
H3" H 0.5464 -0.1885 0.1110 0.051 Uiso 1 1 calc R
C8 C 0.3675(2) 0.26593(12) 0.34299(13) 0.0444(4) Uani 1 1 d .
H8 H 0.3057 0.2521 0.3872 0.053 Uiso 1 1 calc R
C6" C 0.6996(2) 0.02068(12) 0.07252(11) 0.0420(4) Uani 1 1 d .
H6" H 0.7387 0.0732 0.0622 0.050 Uiso 1 1 calc R
C6 C 0.5197(2) 0.36733(12) 0.27379(16) 0.0559(6) Uani 1 1 d .
H6 H 0.5592 0.4209 0.2720 0.067 Uiso 1 1 calc R
C5' C 0.8039(2) 0.00390(14) 0.40048(13) 0.0518(5) Uani 1 1 d .
H5' H 0.9092 0.0175 0.4096 0.062 Uiso 1 1 calc R
C2A C 0.0573(2) 0.16551(12) 0.23970(14) 0.0453(5) Uani 1 1 d .
C1A C 0.1913(2) 0.11433(12) 0.21315(12) 0.0427(4) Uani 1 1 d .
H1A1 H 0.2185 0.1329 0.1568 0.051 Uiso 1 1 calc R
H1A2 H 0.1590 0.0568 0.2077 0.051 Uiso 1 1 calc R
C7 C 0.4274(2) 0.34414(13) 0.33723(15) 0.0529(5) Uani 1 1 d .
C4' C 0.7407(3) -0.05582(14) 0.44910(13) 0.0536(5) Uani 1 1 d .
C3A C -0.0241(4) 0.2191(2) 0.1732(2) 0.1000(11) Uani 1 1 d .
H3A1 H -0.1064 0.2485 0.1980 0.150 Uiso 1 1 calc R
H3A2 H -0.0674 0.1856 0.1256 0.150 Uiso 1 1 calc R
H3A3 H 0.0485 0.2581 0.1526 0.150 Uiso 1 1 calc R
C11 C 0.7278(3) -0.27044(14) 0.02603(18) 0.0755(8) Uani 1 1 d .
H11A H 0.7814 -0.3092 -0.0079 0.113 Uiso 1 1 calc R
H11B H 0.6171 -0.2782 0.0148 0.113 Uiso 1 1 calc R
H11C H 0.7579 -0.2795 0.0866 0.113 Uiso 1 1 calc R

loop_
_atom_site_aniso_label
_atom_site_aniso_U_11
_atom_site_aniso_U_22
_atom_site_aniso_U_33
_atom_site_aniso_U_23
_atom_site_aniso_U_13
_atom_site_aniso_U_12
Cl1 0.0488(3) 0.0598(3) 0.0656(3) 0.0180(3) 0.0050(2) -0.0151(2)
F1 0.0749(9) 0.0583(8) 0.1035(11) -0.0448(8) 0.0117(8) 0.0049(7)
O2 0.0790(10) 0.0446(8) 0.0504(8) -0.0058(7) 0.0226(7) 0.0163(7)
F2 0.0806(10) 0.1047(12) 0.0619(8) 0.0216(8) -0.0213(7) 0.0234(9)
O1 0.0648(11) 0.1032(15) 0.0758(11) 0.0131(10) 0.0307(9) 0.0252(10)
N2 0.0363(7) 0.0311(7) 0.0331(7) 0.0024(6) 0.0081(6) 0.0056(6)
C6' 0.0402(10) 0.0425(11) 0.0418(10) -0.0024(8) 0.0039(8) -0.0032(8)
C2' 0.0432(10) 0.0364(9) 0.0353(9) 0.0009(8) 0.0049(7) -0.0014(8)
C1 0.0358(9) 0.0350(9) 0.0346(9) -0.0015(7) 0.0082(7) 0.0042(7)
C10 0.0374(9) 0.0307(9) 0.0449(10) 0.0013(8) 0.0023(8) 0.0040(7)
C2" 0.0432(10) 0.0388(10) 0.0383(9) -0.0029(8) 0.0134(8) -0.0007(8)
C9 0.0319(8) 0.0335(9) 0.0414(9) -0.0020(8) 0.0006(7) 0.0057(7)
C3 0.0357(9) 0.0339(9) 0.0326(8) 0.0004(7) 0.0069(7) 0.0027(7)
C1' 0.0382(9) 0.0294(9) 0.0301(8) -0.0030(7) 0.0052(7) 0.0022(7)
C5" 0.0558(12) 0.0471(11) 0.0388(10) 0.0018(9) 0.0190(9) 0.0069(9)
C4" 0.0527(11) 0.0395(10) 0.0308(8) -0.0034(8) 0.0054(8) 0.0125(8)
C5 0.0462(11) 0.0364(10) 0.0657(13) 0.0052(10) 0.0074(9) 0.0025(9)
C1" 0.0398(9) 0.0333(9) 0.0310(8) 0.0000(7) 0.0051(7) 0.0045(7)
C4 0.0444(10) 0.0358(9) 0.0372(9) 0.0042(8) 0.0104(8) 0.0027(8)
C3' 0.0651(13) 0.0455(11) 0.0376(10) 0.0082(9) 0.0041(9) 0.0031(10)
C3" 0.0536(11) 0.0332(10) 0.0412(10) -0.0020(8) 0.0090(8) -0.0004(8)
C8 0.0394(10) 0.0459(11) 0.0479(11) -0.0098(9) 0.0031(8) 0.0067(8)
C6" 0.0512(11) 0.0362(10) 0.0403(10) 0.0048(8) 0.0131(8) 0.0018(8)
C6 0.0474(11) 0.0312(10) 0.0875(16) -0.0096(11) -0.0026(11) 0.0011(9)
C5' 0.0404(10) 0.0660(14) 0.0476(11) -0.0077(11) -0.0038(9) 0.0005(10)
C2A 0.0313(9) 0.0449(11) 0.0602(12) 0.0038(10) 0.0068(9) -0.0024(8)
C1A 0.0385(10) 0.0416(10) 0.0478(10) -0.0030(9) 0.0021(8) 0.0013(8)
C7 0.0455(11) 0.0421(11) 0.0698(14) -0.0213(10) -0.0020(10) 0.0093(9)
C4' 0.0572(13) 0.0623(14) 0.0389(10) 0.0026(10) -0.0087(9) 0.0143(11)
C3A 0.087(2) 0.116(3) 0.097(2) 0.031(2) 0.0068(17) 0.0463(19)
C11 0.106(2) 0.0398(13) 0.0852(18) -0.0102(12) 0.0329(15) 0.0156(13)

loop_
_atom_type_symbol
_atom_type_description
_atom_type_scat_dispersion_real
_atom_type_scat_dispersion_imag
_atom_type_scat_source
C C 0.0033 0.0016 'International Tables Vol C Tables 4.2.6.8 and 6.1.1.4'
H H 0.0000 0.0000 'International Tables Vol C Tables 4.2.6.8 and 6.1.1.4'
N N 0.0061 0.0033 'International Tables Vol C Tables 4.2.6.8 and 6.1.1.4'
O O 0.0106 0.0060 'International Tables Vol C Tables 4.2.6.8 and 6.1.1.4'
F F 0.0171 0.0103 'International Tables Vol C Tables 4.2.6.8 and 6.1.1.4'
Cl Cl 0.1484 0.1585 'International Tables Vol C Tables 4.2.6.8 and 6.1.1.4'

loop_
_geom_angle_atom_site_label_1
_geom_angle_atom_site_label_2
_geom_angle_atom_site_label_3
_geom_angle
C4" O2 C11 117.21(16)
C3 N2 C1' 116.22(13)
C3 N2 C1 114.99(13)
C1' N2 C1 117.25(13)
C5' C6' C1' 121.76(18)
C3' C2' C1' 121.55(17)
C3' C2' Cl1 118.62(15)
C1' C2' Cl1 119.79(14)
N2 C1 C9 110.10(13)
N2 C1 C1A 108.65(14)
C9 C1 C1A 110.97(15)
C5 C10 C9 118.37(17)
C5 C10 C4 123.16(17)
C9 C10 C4 118.38(16)
C3" C2" C1" 122.04(16)
C8 C9 C10 120.61(17)
C8 C9 C1 123.01(16)
C10 C9 C1 116.35(15)
C4 C3 N2 119.24(15)
C4 C3 C1" 126.09(15)
N2 C3 C1" 114.67(14)
C6' C1' C2' 117.61(16)
C6' C1' N2 121.37(15)
C2' C1' N2 120.97(15)
C6" C5" C4" 120.42(17)
O2 C4" C3" 124.13(18)
O2 C4" C5" 116.31(16)
C3" C4" C5" 119.57(17)
C6 C5 C10 121.17(19)
C2" C1" C6" 117.13(16)
C2" C1" C3 120.72(15)
C6" C1" C3 122.14(16)
C3 C4 C10 120.84(16)
C4' C3' C2' 118.00(18)
C4" C3" C2" 119.43(17)
C7 C8 C9 118.50(19)
C5" C6" C1" 121.36(18)
C7 C6 C5 118.35(19)
C4' C5' C6' 118.11(19)
O1 C2A C3A 120.6(2)
O1 C2A C1A 122.04(19)
C3A C2A C1A 117.37(19)
C2A C1A C1 112.04(15)
F1 C7 C8 118.3(2)
F1 C7 C6 118.7(2)
C8 C7 C6 122.99(19)
F2 C4' C5' 119.3(2)
F2 C4' C3' 117.7(2)
C5' C4' C3' 122.96(19)

loop_
_geom_bond_atom_site_label_1
_geom_bond_atom_site_label_2
_geom_bond_distance
Cl1 C2' 1.7282(19)
F1 C7 1.360(2)
O2 C4" 1.366(2)
O2 C11 1.416(3)
F2 C4' 1.357(2)
O1 C2A 1.197(2)
N2 C3 1.420(2)
N2 C1' 1.421(2)
N2 C1 1.476(2)
C6' C5' 1.380(3)
C6' C1' 1.386(2)
C2' C3' 1.385(3)
C2' C1' 1.391(2)
C1 C9 1.511(2)
C1 C1A 1.533(2)
C10 C5 1.396(3)
C10 C9 1.400(2)
C10 C4 1.455(2)
C2" C3" 1.382(2)
C2" C1" 1.388(2)
C9 C8 1.388(2)
C3 C4 1.344(2)
C3 C1" 1.476(2)
C5" C6" 1.369(3)
C5" C4" 1.384(3)
C4" C3" 1.381(3)
C5 C6 1.382(3)
C1" C6" 1.396(2)
C3' C4' 1.364(3)
C8 C7 1.368(3)
C6 C7 1.368(3)
C5' C4' 1.365(3)
C2A C3A 1.471(3)
C2A C1A 1.503(3)
